data_7048032
loop_
_publ_author_name
'Das, Manisha'
'Canaj, Angelos'
'Bertolasi, Valerio'
'Murrie, Mark'
'Ray, Debashis'

_publ_section_title
;
 Strategic Synthesis of [Cu2], [Cu4] and [Cu5] Complexes: Inhibition and
 Triggering of Ligand Arm Hydrolysis and Self-aggregation by Chosen
 Ancillary Bridges
;
_journal_name_full 'Dalton Transactions'
_journal_paper_doi 10.1039/C8DT03390K
_journal_year 2018
_chemical_formula_moiety 'C38 H34 Cu4 F12 N4 O11'
_chemical_formula_sum 'C38 H34 Cu4 F12 N4 O11'
_chemical_formula_weight 1204.85
_space_group_crystal_system tetragonal
_space_group_IT_number 88
_space_group_name_Hall '-I 4ad'
_space_group_name_H-M_alt 'I 41/a'
_symmetry_space_group_name_Hall '-I 4ad'
_symmetry_space_group_name_H-M 'I 41/a :2'
_atom_sites_solution_hydrogens mixed
_audit_creation_method SHELXL-2014/6
_audit_update_record
;
2018-11-08 deposited with the CCDC.
2018-11-12 downloaded from the CCDC.
;
_cell_angle_alpha 90
_cell_angle_beta 90
_cell_angle_gamma 90
_cell_formula_units_Z 4
_cell_length_a 12.5200(5)
_cell_length_b 12.5200(5)
_cell_length_c 35.8306(8)
_cell_measurement_reflns_used 16627
_cell_measurement_temperature 295
_cell_measurement_theta_max 27.00
_cell_measurement_theta_min 3.28
_cell_volume 5616.5(3)
_computing_cell_refinement 'Denzo SMN (Otwinowski & Minor, 1997)'
_computing_data_collection 'COLLECT (Nonius, 1998)'
_computing_data_reduction 'Denzo SMN (Otwinowski & Minor, 1997)'
_computing_molecular_graphics Diamond
_computing_publication_material 'SHELXL-2014/6 (Sheldrick, 2014), PARST (Nardelli, 1995), PLATON (Spek, 2009)'
_computing_structure_refinement 'SHELXL-2014/6 (Sheldrick, 2014)'
_computing_structure_solution 'SIR97 (Altomare et al., 1999)'
_diffrn_ambient_temperature 293(2)
_diffrn_measured_fraction_theta_full 0.979
_diffrn_measured_fraction_theta_max 0.983
_diffrn_measurement_device_type 'Nonius Kappa CCD'
_diffrn_measurement_method '\f scans and \w scans'
_diffrn_radiation_type MoK\a
_diffrn_radiation_wavelength 0.71073
_diffrn_reflns_av_R_equivalents 0.0538
_diffrn_reflns_av_unetI/netI 0.0313
_diffrn_reflns_Laue_measured_fraction_full 0.979
_diffrn_reflns_Laue_measured_fraction_max 0.983
_diffrn_reflns_limit_h_max 15
_diffrn_reflns_limit_h_min -12
_diffrn_reflns_limit_k_max 15
_diffrn_reflns_limit_k_min -15
_diffrn_reflns_limit_l_max 44
_diffrn_reflns_limit_l_min -45
_diffrn_reflns_number 16627
_diffrn_reflns_point_group_measured_fraction_full 0.979
_diffrn_reflns_point_group_measured_fraction_max 0.983
_diffrn_reflns_theta_full 25.242
_diffrn_reflns_theta_max 26.997
_diffrn_reflns_theta_min 3.276
_diffrn_source 'fine-focus sealed tube'
_exptl_absorpt_coefficient_mu 1.583
_exptl_absorpt_correction_T_max 0.684
_exptl_absorpt_correction_T_min 0.529
_exptl_absorpt_correction_type multi-scan
_exptl_absorpt_process_details 'SORTAV (Blessing, 1995)'
_exptl_crystal_colour green
_exptl_crystal_density_diffrn 1.425
_exptl_crystal_description block
_exptl_crystal_F_000 2408
_exptl_crystal_size_max 0.43
_exptl_crystal_size_mid 0.34
_exptl_crystal_size_min 0.24
_refine_diff_density_max 0.425
_refine_diff_density_min -0.251
_refine_diff_density_rms 0.050
_refine_ls_extinction_method none
_refine_ls_goodness_of_fit_ref 0.991
_refine_ls_hydrogen_treatment constr
_refine_ls_matrix_type full
_refine_ls_number_parameters 184
_refine_ls_number_reflns 3058
_refine_ls_number_restraints 25
_refine_ls_restrained_S_all 0.999
_refine_ls_R_factor_all 0.0592
_refine_ls_R_factor_gt 0.0431
_refine_ls_shift/su_max 0.015
_refine_ls_shift/su_mean 0.001
_refine_ls_structure_factor_coef Fsqd
_refine_ls_weighting_details 'w=1/[\s^2^(Fo^2^)+(0.0887P)^2^+1.9648P] where P=(Fo^2^+2Fc^2^)/3'
_refine_ls_weighting_scheme calc
_refine_ls_wR_factor_gt 0.1237
_refine_ls_wR_factor_ref 0.1347
_reflns_Friedel_coverage 0.000
_reflns_number_gt 2200
_reflns_number_total 3058
_reflns_threshold_expression 'I > 2\s(I)'
_cod_data_source_file c8dt03390k2.cif
_cod_data_source_block Complex2
_cod_original_cell_volume 5616.5(5)
_cod_database_code 7048032
_shelx_space_group_comment
;
The symmetry employed for this shelxl refinement is uniquely defined
by the following loop, which should always be used as a source of
symmetry information in preference to the above space-group names.
They are only intended as comments.
;
_olex2_refinement_description
;
1. Fixed Uiso
 At 1.2 times of:
  All C(H) groups, All C(H,H) groups, All F(H,H) groups
 At 1.5 times of:
  All F(H,H,H) groups
2. Restrained distances
 C7-C8
 1.51 with sigma of 0.01
 C8-C9A = C8-C9B
 1.42 with sigma of 0.01
 C10-C11
 1.51 with sigma of 0.01
 C11-F1A \\sim C11-F2A \\sim C11-F3A \\sim C11-F1B \\sim C11-F2B \\sim C11-F3B
 with sigma of 0.01
 F1A-F2A \\sim F1A-F3A \\sim F2A-F3A
 with sigma of 0.01
 F1B-F2B \\sim F1B-F3B \\sim F2B-F3B
 with sigma of 0.01
3. Others
 Fixed Sof: C9A(0.5) H9AA(0.5) H9AB(0.5) C9B(0.5) F1A(0.5) F2A(0.5) F3A(0.5)
 F1B(0.5) F2B(0.5) F3B(0.5) H5A(0.5) H5B(0.5) H5C(0.5) H9BA(0.5) H9BB(0.5)
 Fixed X: O1(0) C1(0) C4(0) C5(0) O2(0) H5A(0.0298) H5B(0.04214) H5C(-
 0.071939) H9BA(-0.295361) H9BB(-0.40591)
 Fixed Y: O1(0.25) C1(0.25) C4(0.25) C5(0.25) O2(0.25) H5A(0.18413)
 H5B(0.308741) H5C(0.25713) H9BA(0.161741) H9BB(0.124001)
 Fixed Z: O2(0.62501) H5A(0.38917) H5B(0.38917) H5C(0.38917) H9BA(0.556709)
 H9BB(0.575529)
4.a Secondary CH2 refined with riding coordinates:
 C7(H7A,H7B)
4.b Aromatic/amide H refined with riding coordinates:
 C3(H3), C6(H6), C8(H8)
4.c X=CH2 refined with riding coordinates:
 C9A(H9AA,H9AB)
;

loop_
_space_group_symop_operation_xyz
'x, y, z'
'-x, -y+1/2, z'
'-y+3/4, x+1/4, z+1/4'
'y+1/4, -x+1/4, z+1/4'
'x+1/2, y+1/2, z+1/2'
'-x+1/2, -y+1, z+1/2'
'-y+5/4, x+3/4, z+3/4'
'y+3/4, -x+3/4, z+3/4'
'-x, -y, -z'
'x, y-1/2, -z'
'y-3/4, -x-1/4, -z-1/4'
'-y-1/4, x-1/4, -z-1/4'
'-x+1/2, -y+1/2, -z+1/2'
'x+1/2, y, -z+1/2'
'y-1/4, -x+1/4, -z+1/4'
'-y+1/4, x+1/4, -z+1/4'

loop_
_atom_site_label
_atom_site_type_symbol
_atom_site_fract_x
_atom_site_fract_y
_atom_site_fract_z
_atom_site_U_iso_or_equiv
_atom_site_adp_type
_atom_site_occupancy
_atom_site_site_symmetry_order
_atom_site_calc_flag
_atom_site_refinement_flags_posn
_atom_site_refinement_flags_adp
_atom_site_refinement_flags_occupancy
_atom_site_disorder_assembly
_atom_site_disorder_group
Cu1 Cu -0.04903(3) 0.14077(3) 0.59112(2) 0.06205(18) Uani 1 1 d . . . . .
O1 O 0.0000 0.2500 0.55632(7) 0.0736(7) Uani 1 2 d S T P . .
C1 C 0.0000 0.2500 0.51919(10) 0.0693(10) Uani 1 2 d S T P . .
C2 C -0.0504(3) 0.1680(3) 0.49904(9) 0.0788(8) Uani 1 1 d . . . . .
C3 C -0.0506(4) 0.1712(3) 0.45993(10) 0.0997(13) Uani 1 1 d . . . . .
H3 H -0.0865 0.1177 0.4470 0.120 Uiso 1 1 calc R . . . .
C4 C 0.0000 0.2500 0.43991(14) 0.114(2) Uani 1 2 d S T P . .
C5 C 0.0000 0.2500 0.39735(16) 0.159(4) Uani 1 2 d S T P . .
C6 C -0.1084(3) 0.0816(3) 0.51632(10) 0.0841(9) Uani 1 1 d . . . . .
H6 H -0.1420 0.0347 0.5000 0.101 Uiso 1 1 calc R . . . .
N1 N -0.1198(2) 0.0605(2) 0.55084(8) 0.0761(6) Uani 1 1 d . . . . .
C7 C -0.1884(3) -0.0311(3) 0.56040(13) 0.1040(12) Uani 1 1 d D . . . .
H7A H -0.1957 -0.0772 0.5388 0.125 Uiso 1 1 calc R . . A .
H7B H -0.1553 -0.0721 0.5802 0.125 Uiso 1 1 calc R . . A .
C8 C -0.2949(5) 0.0050(7) 0.5725(2) 0.167(3) Uani 1 1 d D . . B 1
H8 H -0.2952 0.0537 0.5922 0.201 Uiso 1 1 calc R . . B 1
C9A C -0.3951(14) -0.023(2) 0.5589(8) 0.303(13) Uiso 0.5 1 d D . . B 1
H9AA H -0.4008 -0.0716 0.5393 0.363 Uiso 0.5 1 calc R . . B 1
H9AB H -0.4563 0.0062 0.5694 0.363 Uiso 0.5 1 calc R . . B 1
C9B C -0.342(3) 0.1026(16) 0.5622(9) 0.304(14) Uiso 0.5 1 d D . . C 2
O2 O 0.0000 0.2500 0.6250 0.0629(8) Uani 1 4 d S T P . .
O3 O -0.0828(2) 0.03765(17) 0.63062(6) 0.0868(6) Uani 1 1 d . . . . .
C10 C -0.1421(4) 0.0529(3) 0.65811(9) 0.0896(10) Uani 1 1 d D . . . .
O4 O -0.1901(2) 0.1323(2) 0.66796(8) 0.0951(7) Uani 1 1 d . . . . .
C11 C -0.1518(5) -0.0442(4) 0.68379(14) 0.164(3) Uani 1 1 d D . . . .
F1A F -0.0848(14) -0.1183(11) 0.6789(3) 0.235(9) Uani 0.5 1 d D . . D .
F2A F -0.2413(10) -0.0871(15) 0.6810(8) 0.396(17) Uani 0.5 1 d D . . D .
F3A F -0.141(2) -0.0194(12) 0.7176(2) 0.302(16) Uani 0.5 1 d D . . D .
F1B F -0.1520(15) -0.1290(5) 0.6648(3) 0.298(13) Uani 0.5 1 d D . . D 2
F2B F -0.2396(8) -0.0459(8) 0.7010(3) 0.176(5) Uani 0.5 1 d D . . D 2
F3B F -0.0792(11) -0.0515(17) 0.7073(4) 0.344(14) Uani 0.5 1 d D . . D 2
H5A H 0.0298 0.1841 0.3892 0.517 Uiso 0.5 1 d R . . . .
H5B H 0.0421 0.3087 0.3892 0.517 Uiso 0.5 1 d R . . . .
H5C H -0.0719 0.2571 0.3892 0.517 Uiso 0.5 1 d R . . . .
H9BA H -0.2954 0.1617 0.5567 0.413 Uiso 0.5 1 d R . . E 2
H9BB H -0.4059 0.1240 0.5755 0.413 Uiso 0.5 1 d R . . F 2

loop_
_atom_site_aniso_label
_atom_site_aniso_U_11
_atom_site_aniso_U_22
_atom_site_aniso_U_33
_atom_site_aniso_U_23
_atom_site_aniso_U_13
_atom_site_aniso_U_12
Cu1 0.0662(2) 0.0614(2) 0.0586(2) -0.00142(12) -0.00021(13) -0.00300(14)
O1 0.096(2) 0.0719(17) 0.0530(14) 0.000 0.000 -0.0145(15)
C1 0.086(3) 0.069(2) 0.053(2) 0.000 0.000 0.015(2)
C2 0.110(2) 0.0659(17) 0.0602(16) -0.0034(12) -0.0101(15) 0.0130(16)
C3 0.151(4) 0.084(2) 0.0643(19) -0.0155(16) -0.0203(19) 0.032(2)
C4 0.193(7) 0.093(4) 0.057(2) 0.000 0.000 0.049(4)
C5 0.308(12) 0.118(5) 0.051(3) 0.000 0.000 0.049(6)
C6 0.098(2) 0.0731(19) 0.081(2) -0.0161(16) -0.0261(17) 0.0080(17)
N1 0.0795(16) 0.0686(15) 0.0801(16) -0.0037(12) -0.0125(12) -0.0033(12)
C7 0.109(3) 0.088(2) 0.115(3) -0.012(2) -0.013(2) -0.030(2)
C8 0.124(5) 0.188(7) 0.189(6) -0.014(5) 0.006(4) -0.064(5)
O2 0.0658(13) 0.0658(13) 0.0571(19) 0.000 0.000 0.000
O3 0.1212(18) 0.0649(12) 0.0743(13) 0.0017(10) 0.0145(12) -0.0050(12)
C10 0.120(3) 0.071(2) 0.078(2) 0.0023(15) 0.0219(19) -0.020(2)
O4 0.0952(17) 0.0767(15) 0.1135(18) -0.0022(13) 0.0304(14) -0.0107(12)
C11 0.279(10) 0.080(3) 0.133(5) 0.013(3) 0.093(6) 0.010(5)
F1A 0.45(2) 0.150(9) 0.103(6) 0.054(6) 0.091(9) 0.139(12)
F2A 0.43(3) 0.27(2) 0.49(4) 0.19(2) -0.01(3) -0.23(3)
F3A 0.70(5) 0.136(8) 0.073(5) 0.011(4) 0.069(12) 0.149(16)
F1B 0.59(3) 0.055(4) 0.244(14) -0.004(5) 0.294(19) -0.034(9)
F2B 0.280(12) 0.108(5) 0.140(7) -0.013(5) 0.137(8) -0.059(6)
F3B 0.40(2) 0.34(3) 0.30(3) 0.23(2) -0.01(2) 0.03(2)

loop_
_atom_type_symbol
_atom_type_description
_atom_type_scat_dispersion_real
_atom_type_scat_dispersion_imag
_atom_type_scat_source
Cu Cu 0.3201 1.2651 'International Tables Vol C Tables 4.2.6.8 and 6.1.1.4'
C C 0.0033 0.0016 'International Tables Vol C Tables 4.2.6.8 and 6.1.1.4'
H H 0.0000 0.0000 'International Tables Vol C Tables 4.2.6.8 and 6.1.1.4'
F F 0.0171 0.0103 'International Tables Vol C Tables 4.2.6.8 and 6.1.1.4'
N N 0.0061 0.0033 'International Tables Vol C Tables 4.2.6.8 and 6.1.1.4'
O O 0.0106 0.0060 'International Tables Vol C Tables 4.2.6.8 and 6.1.1.4'

loop_
_geom_angle_atom_site_label_1
_geom_angle_atom_site_label_2
_geom_angle_atom_site_label_3
_geom_angle
_geom_angle_site_symmetry_1
_geom_angle_site_symmetry_3
O1 Cu1 Cu1 39.76(6) . 2
O1 Cu1 N1 91.77(10) . .
O1 Cu1 O3 172.22(9) . .
O1 Cu1 O4 86.20(8) . 16_556
N1 Cu1 Cu1 130.53(8) . 2
N1 Cu1 O4 94.52(10) . 16_556
O2 Cu1 Cu1 39.006(9) . 2
O2 Cu1 O1 78.77(6) . .
O2 Cu1 N1 165.07(8) . .
O2 Cu1 O3 94.65(7) . .
O2 Cu1 O4 96.32(6) . 16_556
O3 Cu1 Cu1 133.52(7) . 2
O3 Cu1 N1 95.50(11) . .
O3 Cu1 O4 90.45(11) . 16_556
O4 Cu1 Cu1 91.68(7) 16_556 2
Cu1 O1 Cu1 100.48(12) . 2
C1 O1 Cu1 129.76(6) . .
C1 O1 Cu1 129.76(6) . 2
O1 C1 C2 120.92(19) . 2
O1 C1 C2 120.91(19) . .
C2 C1 C2 118.2(4) . 2
C1 C2 C6 123.6(3) . .
C3 C2 C1 119.6(3) . .
C3 C2 C6 116.7(3) . .
C2 C3 H3 118.6 . .
C4 C3 C2 122.8(4) . .
C4 C3 H3 118.6 . .
C3 C4 C3 117.1(5) 2 .
C3 C4 C5 121.4(2) 2 .
C3 C4 C5 121.4(2) . .
C4 C5 H5A 107.9(3) . .
C4 C5 H5B 107.9(3) . .
C4 C5 H5C 107.9(3) . .
H5A C5 H5B 111.0(3) . .
H5A C5 H5C 111.0(3) . .
H5B C5 H5C 110.9(3) . .
C2 C6 H6 115.5 . .
N1 C6 C2 129.0(3) . .
N1 C6 H6 115.5 . .
C6 N1 Cu1 123.7(2) . .
C6 N1 C7 117.0(3) . .
C7 N1 Cu1 119.3(2) . .
N1 C7 H7A 109.4 . .
N1 C7 H7B 109.4 . .
H7A C7 H7B 108.0 . .
C8 C7 N1 111.0(4) . .
C8 C7 H7A 109.4 . .
C8 C7 H7B 109.4 . .
C7 C8 H8 115.3 . .
C9A C8 C7 129.4(14) . .
C9A C8 H8 115.3 . .
C8 C9A H9AA 120.0 . .
C8 C9A H9AB 120.0 . .
H9AA C9A H9AB 120.0 . .
H9BA C9B H9BB 113(2) . .
Cu1 O2 Cu1 113.328(10) 16_556 .
Cu1 O2 Cu1 101.987(19) 2 .
Cu1 O2 Cu1 113.330(10) 15_556 .
Cu1 O2 Cu1 102.023(19) 16_556 15_556
Cu1 O2 Cu1 113.328(10) 16_556 2
Cu1 O2 Cu1 113.328(10) 15_556 2
C10 O3 Cu1 126.6(2) . .
O3 C10 C11 113.6(3) . .
O4 C10 O3 130.5(3) . .
O4 C10 C11 115.9(3) . .
C10 O4 Cu1 118.4(2) . 15_556
F1A C11 C10 116.7(7) . .
F2A C11 C10 111.5(9) . .
F2A C11 F1A 105.6(7) . .
F2A C11 F3A 106.4(7) . .
F2A C11 F1B 65.9(11) . .
F2A C11 F2B 41.2(12) . .
F3A C11 C10 112.0(9) . .
F3A C11 F1A 103.9(6) . .
F3A C11 F1B 136.6(11) . .
F3A C11 F2B 68.2(11) . .
F1B C11 C10 110.2(6) . .
F1B C11 F1A 46.2(9) . .
F2B C11 C10 112.1(6) . .
F2B C11 F1A 129.4(9) . .
F2B C11 F1B 104.3(6) . .
F3B C11 C10 114.1(9) . .
F3B C11 F1A 63.4(9) . .
F3B C11 F2A 132.9(13) . .
F3B C11 F3A 44.4(9) . .
F3B C11 F1B 107.7(7) . .
F3B C11 F2B 107.8(7) . .
C11 F1A F3B 57.5(5) . .
F1B F1A C11 66.8(7) . .
F1B F1A F3B 121.7(11) . .
C11 F2A F1B 57.5(6) . .
F2B F2A C11 70.2(8) . .
F2B F2A F1B 123.4(14) . .
C11 F3A F2B 55.9(6) . .
F3B F3A C11 66.8(7) . .
F3B F3A F2B 116.6(15) . .
C11 F1B F2A 56.5(6) . .
F1A F1B C11 67.0(7) . .
F1A F1B F2A 115.2(14) . .
C11 F2B F3A 55.9(6) . .
F2A F2B C11 68.5(8) . .
F2A F2B F3A 120.0(12) . .
C11 F3B F1A 59.1(6) . .
F3A F3B C11 68.8(7) . .
F3A F3B F1A 122.0(15) . .

loop_
_geom_bond_atom_site_label_1
_geom_bond_atom_site_label_2
_geom_bond_distance
_geom_bond_site_symmetry_2
Cu1 Cu1 2.9979(6) 2
Cu1 O1 1.9499(17) .
Cu1 N1 1.970(3) .
Cu1 O2 1.9290(3) .
Cu1 O3 1.962(2) .
Cu1 O4 2.342(3) 16_556
O1 Cu1 1.9500(17) 2
O1 C1 1.330(5) .
C1 C2 1.405(4) .
C1 C2 1.405(4) 2
C2 C3 1.402(5) .
C2 C6 1.442(5) .
C3 H3 0.9300 .
C3 C4 1.375(5) .
C4 C3 1.375(5) 2
C4 C5 1.525(7) .
C5 H5A 0.9515(17) .
C5 H5B 0.9514(17) .
C5 H5C 0.9514(17) .
C6 H6 0.9300 .
C6 N1 1.273(4) .
N1 C7 1.473(5) .
C7 H7A 0.9700 .
C7 H7B 0.9700 .
C7 C8 1.473(7) .
C8 H8 0.9300 .
C8 C9A 1.391(10) .
C9A H9AA 0.9300 .
C9A H9AB 0.9300 .
C9B H9BA 0.97(3) .
C9B H9BB 0.97(3) .
O2 Cu1 1.9285(3) 15_556
O2 Cu1 1.9285(3) 16_556
O2 Cu1 1.9290(3) 2
O3 C10 1.249(4) .
C10 O4 1.214(5) .
C10 C11 1.529(5) .
O4 Cu1 2.342(3) 15_556
C11 F1A 1.262(7) .
C11 F2A 1.246(7) .
C11 F3A 1.260(7) .
C11 F1B 1.261(7) .
C11 F2B 1.261(7) .
C11 F3B 1.242(7) .
F1A F1B 0.99(2) .
F1A F3B 1.316(17) .
F2A F1B 1.36(2) .
F2A F2B 0.88(2) .
F3A F2B 1.41(2) .
F3A F3B 0.946(19) .

loop_
_smtbx_masks_void_nr
_smtbx_masks_void_average_x
_smtbx_masks_void_average_y
_smtbx_masks_void_average_z
_smtbx_masks_void_volume
_smtbx_masks_void_count_electrons
1 0.000 0.250 0.125 314.2 0.0
2 0.000 -0.250 0.875 314.2 0.0
3 0.500 0.250 0.375 314.2 0.0
4 0.500 0.750 0.625 314.2 0.0
